data_4024839
loop_
_publ_author_name
'Neta Shefer'
'Tal Harel'
'Shlomo Rozen'

_publ_section_title
;
Synthesis of Oxygenated Fused Oligothiophenes with HOF.CH3CN
;
_journal_name_full 'Journal of Organic Chemistry'
_journal_page_first 6993
_journal_page_last 6998
_journal_paper_doi 10.1021/jo901106j
_journal_volume 74
_journal_year 2009
_chemical_formula_sum 'C13 H10 O4 S2'
_chemical_formula_weight 294.33
_chemical_name_systematic
; 
 ? 
;
_space_group_IT_number 11
_symmetry_cell_setting monoclinic
_symmetry_space_group_name_Hall '-P 2yb'
_symmetry_space_group_name_H-M 'P 1 21/m 1'
_atom_sites_solution_hydrogens geom
_atom_sites_solution_primary direct
_atom_sites_solution_secondary difmap
_audit_creation_method SHELXL-97
_cell_angle_alpha 90.00
_cell_angle_beta 91.419(3)
_cell_angle_gamma 90.00
_cell_formula_units_Z 2
_cell_length_a 7.3767(13)
_cell_length_b 6.8003(12)
_cell_length_c 12.369(2)
_cell_measurement_temperature 173(2)
_cell_volume 620.30(19)
_computing_cell_refinement 'Bruker SMART'
_computing_data_collection 'Bruker SMART'
_computing_data_reduction 'Bruker SAINT'
_computing_molecular_graphics 'Bruker SHELXTL'
_computing_publication_material 'Bruker SHELXTL'
_computing_structure_refinement 'SHELXL-97 (Sheldrick, 1997)'
_computing_structure_solution 'SHELXS-97 (Sheldrick, 1990)'
_diffrn_ambient_temperature 173(2)
_diffrn_measured_fraction_theta_full 0.985
_diffrn_measured_fraction_theta_max 0.985
_diffrn_measurement_device_type 'CCD area detector'
_diffrn_measurement_method 'phi and omega scans'
_diffrn_radiation_monochromator graphite
_diffrn_radiation_source 'fine-focus sealed tube'
_diffrn_radiation_type MoK\a
_diffrn_radiation_wavelength 0.71073
_diffrn_reflns_av_R_equivalents 0.0327
_diffrn_reflns_av_sigmaI/netI 0.0297
_diffrn_reflns_limit_h_max 9
_diffrn_reflns_limit_h_min -9
_diffrn_reflns_limit_k_max 8
_diffrn_reflns_limit_k_min -8
_diffrn_reflns_limit_l_max 16
_diffrn_reflns_limit_l_min -16
_diffrn_reflns_number 7174
_diffrn_reflns_theta_full 27.98
_diffrn_reflns_theta_max 27.98
_diffrn_reflns_theta_min 1.65
_exptl_absorpt_coefficient_mu 0.435
_exptl_absorpt_correction_type none
_exptl_crystal_colour colorless
_exptl_crystal_density_diffrn 1.576
_exptl_crystal_density_meas 0
_exptl_crystal_density_method 'not measured'
_exptl_crystal_description shapeless
_exptl_crystal_F_000 304
_exptl_crystal_size_max 0.20
_exptl_crystal_size_mid 0.14
_exptl_crystal_size_min 0.07
_refine_diff_density_max 0.478
_refine_diff_density_min -0.377
_refine_diff_density_rms 0.076
_refine_ls_extinction_method none
_refine_ls_goodness_of_fit_ref 1.236
_refine_ls_hydrogen_treatment mixed
_refine_ls_matrix_type full
_refine_ls_number_parameters 138
_refine_ls_number_reflns 1595
_refine_ls_number_restraints 0
_refine_ls_restrained_S_all 1.236
_refine_ls_R_factor_all 0.0618
_refine_ls_R_factor_gt 0.0575
_refine_ls_shift/su_max 0.000
_refine_ls_shift/su_mean 0.000
_refine_ls_structure_factor_coef Fsqd
_refine_ls_weighting_details 'calc w=1/[\s^2^(Fo^2^)+(0.0421P)^2^+0.7125P] where P=(Fo^2^+2Fc^2^)/3'
_refine_ls_weighting_scheme calc
_refine_ls_wR_factor_gt 0.1204
_refine_ls_wR_factor_ref 0.1226
_reflns_number_gt 1490
_reflns_number_total 1595
_reflns_threshold_expression >2sigma(I)
_cod_data_source_file jo901106j_si_001.cif
_cod_data_source_block neta21m
_cod_depositor_comments
;
The following automatic conversions were performed:
'_symmetry_cell_setting' value 'Monoclinic' changed to 'monoclinic'
according to '/home/saulius/struct/CIF-dictionaries/cif_core.dic'
dictionary named 'cif_core.dic' version 2.4.1 from 2010-06-29.

Automatic conversion script
Id: cif_fix_enum 1527 2010-12-29 10:47:43Z saulius 
;
_cod_original_sg_symbol_H-M P2(1)/m
_cod_database_code 4024839

loop_
_symmetry_equiv_pos_as_xyz
'x, y, z'
'-x, y+1/2, -z'
'-x, -y, -z'
'x, -y-1/2, z'

loop_
_atom_site_label
_atom_site_type_symbol
_atom_site_fract_x
_atom_site_fract_y
_atom_site_fract_z
_atom_site_U_iso_or_equiv
_atom_site_adp_type
_atom_site_occupancy
_atom_site_symmetry_multiplicity
_atom_site_calc_flag
_atom_site_refinement_flags
_atom_site_disorder_assembly
_atom_site_disorder_group
C1 C 0.6883(4) 0.2500 0.9640(3) 0.0197(7) Uani 1 2 d S . .
C2 C 0.7331(5) 0.2500 1.0730(3) 0.0240(8) Uani 1 2 d S . .
H2 H 0.858(6) 0.2500 1.098(3) 0.028(11) Uiso 1 2 d S . .
C3 C 0.5911(5) 0.2500 1.1448(3) 0.0240(8) Uani 1 2 d S . .
H3 H 0.613(5) 0.2500 1.218(3) 0.023(10) Uiso 1 2 d S . .
C4 C 0.4115(5) 0.2500 1.1079(3) 0.0247(8) Uani 1 2 d S . .
H4 H 0.318(6) 0.2500 1.161(4) 0.032(12) Uiso 1 2 d S . .
C5 C 0.3692(5) 0.2500 0.9976(3) 0.0234(7) Uani 1 2 d S . .
H5 H 0.256(5) 0.2500 0.980(3) 0.015(9) Uiso 1 2 d S . .
C6 C 0.5076(4) 0.2500 0.9252(3) 0.0179(7) Uani 1 2 d S . .
C7 C 0.5012(4) 0.2500 0.8069(3) 0.0191(7) Uani 1 2 d S . .
C8 C 0.4768(5) 0.2500 0.6088(3) 0.0227(7) Uani 1 2 d S . .
C9 C 0.6547(5) 0.2500 0.6443(3) 0.0221(7) Uani 1 2 d S . .
H9 H 0.740(5) 0.2500 0.604(3) 0.017(10) Uiso 1 2 d S . .
C10 C 0.6658(4) 0.2500 0.7577(3) 0.0210(7) Uani 1 2 d S . .
C11 C 0.4160(5) 0.2500 0.4952(3) 0.0241(8) Uani 1 2 d S . .
C12 C 0.1611(5) 0.2500 0.3746(3) 0.0266(8) Uani 1 2 d S . .
H121 H 0.204(4) 0.133(4) 0.340(2) 0.030(8) Uiso 1 1 d . . .
C13 C -0.0406(6) 0.2500 0.3806(4) 0.0540(16) Uani 1 2 d S . .
H131 H -0.083(6) 0.2500 0.315(4) 0.040(13) Uiso 1 2 d S . .
H132 H -0.078(5) 0.133(6) 0.421(3) 0.072(13) Uiso 1 1 d . . .
O1 O 0.5169(4) 0.2500 0.4204(2) 0.0368(7) Uani 1 2 d S . .
O2 O 0.2346(3) 0.2500 0.48503(19) 0.0274(6) Uani 1 2 d S . .
O3 O 0.9433(2) 0.0700(3) 0.85270(15) 0.0320(5) Uani 1 1 d . . .
S1 S 0.84248(11) 0.2500 0.85592(7) 0.0220(2) Uani 1 2 d S . .
S2 S 0.32635(11) 0.2500 0.71395(7) 0.0217(2) Uani 1 2 d S . .

loop_
_atom_site_aniso_label
_atom_site_aniso_U_11
_atom_site_aniso_U_22
_atom_site_aniso_U_33
_atom_site_aniso_U_23
_atom_site_aniso_U_13
_atom_site_aniso_U_12
C1 0.0154(15) 0.0213(17) 0.0224(17) 0.000 -0.0013(12) 0.000
C2 0.0216(17) 0.0244(19) 0.0255(18) 0.000 -0.0100(14) 0.000
C3 0.0330(19) 0.0238(19) 0.0151(17) 0.000 -0.0022(14) 0.000
C4 0.0267(18) 0.0261(19) 0.0213(18) 0.000 0.0029(14) 0.000
C5 0.0173(16) 0.0264(19) 0.0265(19) 0.000 -0.0002(13) 0.000
C6 0.0162(15) 0.0184(16) 0.0190(16) 0.000 -0.0027(12) 0.000
C7 0.0157(15) 0.0212(17) 0.0203(17) 0.000 -0.0019(12) 0.000
C8 0.0217(16) 0.0290(19) 0.0174(17) 0.000 0.0013(13) 0.000
C9 0.0170(16) 0.0277(19) 0.0216(18) 0.000 0.0028(13) 0.000
C10 0.0145(15) 0.0259(19) 0.0223(17) 0.000 -0.0041(12) 0.000
C11 0.0207(16) 0.029(2) 0.0222(18) 0.000 -0.0005(13) 0.000
C12 0.0270(19) 0.035(2) 0.0178(18) 0.000 -0.0053(14) 0.000
C13 0.027(2) 0.105(5) 0.029(3) 0.000 -0.0102(19) 0.000
O1 0.0245(13) 0.064(2) 0.0219(14) 0.000 0.0031(11) 0.000
O2 0.0195(12) 0.0458(17) 0.0166(12) 0.000 -0.0041(9) 0.000
O3 0.0222(9) 0.0424(12) 0.0313(10) -0.0009(9) -0.0020(7) 0.0101(9)
S1 0.0133(4) 0.0314(5) 0.0213(4) 0.000 -0.0017(3) 0.000
S2 0.0150(4) 0.0325(5) 0.0174(4) 0.000 -0.0026(3) 0.000

loop_
_atom_type_symbol
_atom_type_description
_atom_type_scat_dispersion_real
_atom_type_scat_dispersion_imag
_atom_type_scat_source
C C 0.0033 0.0016 'International Tables Vol C Tables 4.2.6.8 and 6.1.1.4'
H H 0.0000 0.0000 'International Tables Vol C Tables 4.2.6.8 and 6.1.1.4'
O O 0.0106 0.0060 'International Tables Vol C Tables 4.2.6.8 and 6.1.1.4'
S S 0.1246 0.1234 'International Tables Vol C Tables 4.2.6.8 and 6.1.1.4'

loop_
_geom_angle_atom_site_label_1
_geom_angle_atom_site_label_2
_geom_angle_atom_site_label_3
_geom_angle
_geom_angle_site_symmetry_1
_geom_angle_site_symmetry_3
_geom_angle_publ_flag
C2 C1 C6 122.4(3) . . ?
C2 C1 S1 126.4(3) . . ?
C6 C1 S1 111.2(3) . . ?
C1 C2 C3 117.3(3) . . ?
C1 C2 H2 121(2) . . ?
C3 C2 H2 122(2) . . ?
C4 C3 C2 121.1(3) . . ?
C4 C3 H3 118(3) . . ?
C2 C3 H3 121(3) . . ?
C3 C4 C5 120.7(3) . . ?
C3 C4 H4 118(3) . . ?
C5 C4 H4 122(3) . . ?
C6 C5 C4 119.1(3) . . ?
C6 C5 H5 125(3) . . ?
C4 C5 H5 116(3) . . ?
C5 C6 C1 119.4(3) . . ?
C5 C6 C7 130.2(3) . . ?
C1 C6 C7 110.4(3) . . ?
C10 C7 C6 115.9(3) . . ?
C10 C7 S2 111.3(3) . . ?
C6 C7 S2 132.8(3) . . ?
C9 C8 C11 125.1(3) . . ?
C9 C8 S2 112.6(3) . . ?
C11 C8 S2 122.3(3) . . ?
C8 C9 C10 110.6(3) . . ?
C8 C9 H9 123(3) . . ?
C10 C9 H9 126(3) . . ?
C7 C10 C9 114.4(3) . . ?
C7 C10 S1 110.0(3) . . ?
C9 C10 S1 135.6(3) . . ?
O1 C11 O2 124.3(3) . . ?
O1 C11 C8 123.9(3) . . ?
O2 C11 C8 111.8(3) . . ?
O2 C12 C13 107.6(3) . . ?
O2 C12 H121 107.4(18) . . ?
C13 C12 H121 111.2(18) . . ?
C12 C13 H131 107(3) . . ?
C12 C13 H132 109(2) . . ?
H131 C13 H132 113(3) . . ?
C11 O2 C12 115.8(3) . . ?
O3 S1 O3 117.30(16) 4_565 . ?
O3 S1 C10 110.90(10) 4_565 . ?
O3 S1 C10 110.90(10) . . ?
O3 S1 C1 111.29(10) 4_565 . ?
O3 S1 C1 111.29(10) . . ?
C10 S1 C1 92.45(16) . . ?
C7 S2 C8 91.05(17) . . ?

loop_
_geom_bond_atom_site_label_1
_geom_bond_atom_site_label_2
_geom_bond_distance
_geom_bond_site_symmetry_2
_geom_bond_publ_flag
C1 C2 1.379(5) . ?
C1 C6 1.406(5) . ?
C1 S1 1.777(3) . ?
C2 C3 1.391(5) . ?
C2 H2 0.97(4) . ?
C3 C4 1.391(5) . ?
C3 H3 0.91(4) . ?
C4 C5 1.391(5) . ?
C4 H4 0.97(4) . ?
C5 C6 1.375(5) . ?
C5 H5 0.85(4) . ?
C6 C7 1.463(5) . ?
C7 C10 1.372(5) . ?
C7 S2 1.706(3) . ?
C8 C9 1.373(5) . ?
C8 C11 1.464(5) . ?
C8 S2 1.731(3) . ?
C9 C10 1.403(5) . ?
C9 H9 0.81(4) . ?
C10 S1 1.760(3) . ?
C11 O1 1.202(4) . ?
C11 O2 1.341(4) . ?
C12 O2 1.457(4) . ?
C12 C13 1.491(6) . ?
C12 H121 0.96(3) . ?
C13 H131 0.87(5) . ?
C13 H132 0.98(4) . ?
O3 S1 1.434(2) . ?
S1 O3 1.434(2) 4_565 ?
